data_7235789
loop_
_publ_author_name
'Li, Chuan'
'Liang, Lixuan'
'Wang, Kai'
'Bian, Chengming'
'Zhang, Jun'
'Zhou, Zhiming'

_publ_section_title
;
 Polynitro-substituted bispyrazoles: a new family of high-performance
 energetic materials
;
_journal_issue 42
_journal_name_full 'J. Mater. Chem. A'
_journal_page_first 18097
_journal_paper_doi 10.1039/C4TA03865G
_journal_volume 2
_journal_year 2014
_chemical_formula_sum 'C7 H10 N14 O8'
_chemical_formula_weight 418.29
_space_group_IT_number 15
_space_group_name_Hall '-C 2yc'
_space_group_name_H-M_alt 'C 1 2/c 1'
_symmetry_cell_setting monoclinic
_symmetry_space_group_name_H-M 'C 1 2/c 1'
_atom_sites_solution_hydrogens difmap
_atom_sites_solution_primary direct
_atom_sites_solution_secondary difmap
_audit_creation_method SHELXL-97
_cell_angle_alpha 90.00
_cell_angle_beta 107.504(3)
_cell_angle_gamma 90.00
_cell_formula_units_Z 8
_cell_length_a 30.534(7)
_cell_length_b 9.1162(19)
_cell_length_c 12.213(3)
_cell_measurement_reflns_used 5501
_cell_measurement_temperature 153(2)
_cell_measurement_theta_max 29.123
_cell_measurement_theta_min 2.341
_cell_volume 3242.1(13)
_computing_cell_refinement 'CrystalClear (Rigaku Inc., 2008)'
_computing_data_collection 'CrystalClear (Rigaku Inc., 2008)'
_computing_data_reduction 'CrystalClear (Rigaku Inc., 2008)'
_computing_structure_refinement 'SHELXL-97 (Sheldrick, 1997)'
_computing_structure_solution 'SHELXS-97 (Sheldrick, 1990)'
_diffrn_ambient_temperature 153(2)
_diffrn_detector_area_resol_mean 28.5714
_diffrn_measured_fraction_theta_full 0.986
_diffrn_measured_fraction_theta_max 0.986
_diffrn_measurement_device_type AFC10/Saturn724+
_diffrn_measurement_method 'phi and omega scans'
_diffrn_radiation_monochromator graphite
_diffrn_radiation_source 'Rotating Anode'
_diffrn_radiation_type MoK\a
_diffrn_radiation_wavelength 0.71073
_diffrn_reflns_av_R_equivalents 0.0362
_diffrn_reflns_av_sigmaI/netI 0.0392
_diffrn_reflns_limit_h_max 35
_diffrn_reflns_limit_h_min -41
_diffrn_reflns_limit_k_max 12
_diffrn_reflns_limit_k_min -12
_diffrn_reflns_limit_l_max 16
_diffrn_reflns_limit_l_min -16
_diffrn_reflns_number 14056
_diffrn_reflns_theta_full 29.14
_diffrn_reflns_theta_max 29.14
_diffrn_reflns_theta_min 2.34
_diffrn_standards_decay_% 0
_diffrn_standards_interval_count 0
_diffrn_standards_interval_time 0
_diffrn_standards_number 0
_exptl_absorpt_coefficient_mu 0.153
_exptl_absorpt_correction_T_max 0.9774
_exptl_absorpt_correction_T_min 0.9314
_exptl_absorpt_correction_type Multi-scans
_exptl_crystal_colour Yellow
_exptl_crystal_density_diffrn 1.714
_exptl_crystal_density_method 'not measured'
_exptl_crystal_description Chunk
_exptl_crystal_F_000 1712
_exptl_crystal_size_max 0.47
_exptl_crystal_size_mid 0.33
_exptl_crystal_size_min 0.15
_refine_diff_density_max 0.302
_refine_diff_density_min -0.256
_refine_diff_density_rms 0.053
_refine_ls_extinction_coef 0.0019(5)
_refine_ls_extinction_expression Fc^*^=kFc[1+0.001xFc^2^\l^3^/sin(2\q)]^-1/4^
_refine_ls_extinction_method SHELXL
_refine_ls_goodness_of_fit_ref 1.001
_refine_ls_hydrogen_treatment X,Y,Z,Ueq
_refine_ls_matrix_type full
_refine_ls_number_parameters 303
_refine_ls_number_reflns 4312
_refine_ls_number_restraints 0
_refine_ls_restrained_S_all 1.001
_refine_ls_R_factor_all 0.0632
_refine_ls_R_factor_gt 0.0476
_refine_ls_shift/su_max 0.000
_refine_ls_shift/su_mean 0.000
_refine_ls_structure_factor_coef Fsqd
_refine_ls_weighting_details 'calc w=1/[\s^2^(Fo^2^)+(0.0839P)^2^+0.2160P] where P=(Fo^2^+2Fc^2^)/3'
_refine_ls_weighting_scheme calc
_refine_ls_wR_factor_gt 0.1250
_refine_ls_wR_factor_ref 0.1385
_reflns_number_gt 3544
_reflns_number_total 4312
_reflns_threshold_expression >2sigma(I)
_cod_data_source_file c4ta03865g2.cif
_cod_data_source_block bo2526
_cod_depositor_comments
;
The following automatic conversions were performed:

data item '_symmetry_cell_setting' value 'Monoclinic' was changed to
'monoclinic' in accordance with the
/home/saulius/struct/COD-crude-data/automatic-downloads/DataCite-retrospective/RSC/depositions/lib/dictionaries/cif_core.dic
dictionary named 'cif_core.dic' version 2.4.2 last updated on
2011-04-26.

Automatic conversion script
Id: cif_fix_values 6909 2019-04-08 15:41:33Z antanas 
;
_cod_original_sg_symbol_H-M C2/c
_cod_database_code 7235789

loop_
_symmetry_equiv_pos_as_xyz
'x, y, z'
'-x, y, -z+1/2'
'x+1/2, y+1/2, z'
'-x+1/2, y+1/2, -z+1/2'
'-x, -y, -z'
'x, -y, z-1/2'
'-x+1/2, -y+1/2, -z'
'x+1/2, -y+1/2, z-1/2'

loop_
_atom_site_label
_atom_site_type_symbol
_atom_site_fract_x
_atom_site_fract_y
_atom_site_fract_z
_atom_site_U_iso_or_equiv
_atom_site_adp_type
_atom_site_occupancy
_atom_site_symmetry_multiplicity
_atom_site_calc_flag
O1 O 0.28775(4) 0.55099(13) 0.49556(10) 0.0287(3) Uani 1 1 d
O2 O 0.22343(4) 0.65415(13) 0.39841(11) 0.0298(3) Uani 1 1 d
O3 O 0.23987(4) 0.11013(13) 0.73568(10) 0.0284(3) Uani 1 1 d
O4 O 0.16515(4) 0.12101(13) 0.69355(11) 0.0318(3) Uani 1 1 d
O5 O 0.12450(4) 0.12167(13) 0.40617(11) 0.0320(3) Uani 1 1 d
O6 O 0.05064(4) 0.09391(15) 0.35914(12) 0.0385(3) Uani 1 1 d
O7 O 0.15368(5) 0.58676(17) 0.71762(12) 0.0441(4) Uani 1 1 d
O8 O 0.08983(5) 0.59531(15) 0.76194(11) 0.0395(3) Uani 1 1 d
N1 N 0.17655(4) 0.47826(14) 0.49939(11) 0.0212(3) Uani 1 1 d
N2 N 0.16503(4) 0.36972(14) 0.55823(11) 0.0204(3) Uani 1 1 d
N3 N 0.28607(4) 0.31552(16) 0.64329(12) 0.0235(3) Uani 1 1 d
N4 N 0.04510(4) 0.28466(16) 0.52123(12) 0.0260(3) Uani 1 1 d
N5 N 0.05234(5) 0.39074(15) 0.60164(12) 0.0264(3) Uani 1 1 d
N6 N 0.24553(4) 0.56528(14) 0.46907(11) 0.0223(3) Uani 1 1 d
N7 N 0.20230(4) 0.16810(15) 0.68746(11) 0.0228(3) Uani 1 1 d
N8 N 0.08649(5) 0.15303(15) 0.41511(12) 0.0251(3) Uani 1 1 d
N9 N 0.11422(5) 0.54640(16) 0.70688(12) 0.0282(3) Uani 1 1 d
N10 N 0.37682(5) 0.74457(19) 0.63461(14) 0.0314(3) Uani 1 1 d
N11 N 0.39218(5) 0.70323(17) 0.54145(13) 0.0286(3) Uani 1 1 d
N12 N 0.45758(5) 0.83880(18) 0.61929(14) 0.0332(4) Uani 1 1 d
N13 N 0.45082(5) 0.69522(19) 0.45992(13) 0.0340(4) Uani 1 1 d
N14 N 0.42624(7) 0.5844(2) 0.38715(15) 0.0407(4) Uani 1 1 d
C1 C 0.22204(5) 0.46917(16) 0.52467(13) 0.0197(3) Uani 1 1 d
C2 C 0.24202(5) 0.35580(16) 0.60230(13) 0.0194(3) Uani 1 1 d
C3 C 0.20344(5) 0.29299(17) 0.62204(12) 0.0195(3) Uani 1 1 d
C4 C 0.08439(5) 0.26395(17) 0.49594(13) 0.0223(3) Uani 1 1 d
C5 C 0.11899(5) 0.35673(17) 0.55937(13) 0.0206(3) Uani 1 1 d
C6 C 0.09609(5) 0.43369(17) 0.62378(13) 0.0227(3) Uani 1 1 d
C7 C 0.43371(5) 0.74489(19) 0.54160(14) 0.0263(3) Uani 1 1 d
H3A H 0.3075(8) 0.371(2) 0.6280(18) 0.036(6) Uiso 1 1 d
H3B H 0.2930(7) 0.242(2) 0.6952(18) 0.036(5) Uiso 1 1 d
H10A H 0.3723(8) 0.662(2) 0.6719(19) 0.040(6) Uiso 1 1 d
H10B H 0.3492(9) 0.789(3) 0.605(2) 0.060(7) Uiso 1 1 d
H11 H 0.3781(8) 0.639(2) 0.4908(19) 0.037(6) Uiso 1 1 d
H12A H 0.4851(8) 0.868(2) 0.6181(18) 0.037(6) Uiso 1 1 d
H12B H 0.4455(8) 0.873(3) 0.665(2) 0.045(6) Uiso 1 1 d
H13 H 0.4793(8) 0.724(2) 0.4583(19) 0.047(6) Uiso 1 1 d
H14A H 0.4465(10) 0.506(3) 0.390(2) 0.069(8) Uiso 1 1 d
H14B H 0.4199(11) 0.616(3) 0.315(3) 0.082(10) Uiso 1 1 d

loop_
_atom_site_aniso_label
_atom_site_aniso_U_11
_atom_site_aniso_U_22
_atom_site_aniso_U_33
_atom_site_aniso_U_23
_atom_site_aniso_U_13
_atom_site_aniso_U_12
O1 0.0189(5) 0.0323(7) 0.0380(6) 0.0022(5) 0.0130(5) -0.0003(5)
O2 0.0273(6) 0.0289(7) 0.0342(6) 0.0101(5) 0.0109(5) 0.0024(5)
O3 0.0244(6) 0.0281(6) 0.0310(6) 0.0057(5) 0.0058(5) 0.0061(5)
O4 0.0262(6) 0.0315(7) 0.0414(7) 0.0094(5) 0.0156(5) -0.0008(5)
O5 0.0282(6) 0.0302(7) 0.0440(7) -0.0036(5) 0.0205(6) -0.0001(5)
O6 0.0304(7) 0.0426(8) 0.0387(7) -0.0142(6) 0.0045(5) -0.0082(6)
O7 0.0380(8) 0.0510(9) 0.0444(8) -0.0171(7) 0.0139(6) -0.0204(6)
O8 0.0414(8) 0.0413(8) 0.0377(7) -0.0115(6) 0.0147(6) 0.0075(6)
N1 0.0192(6) 0.0216(7) 0.0237(6) 0.0023(5) 0.0077(5) -0.0010(5)
N2 0.0154(6) 0.0203(6) 0.0258(6) 0.0032(5) 0.0066(5) -0.0006(5)
N3 0.0155(6) 0.0240(7) 0.0302(7) 0.0026(6) 0.0057(5) 0.0026(5)
N4 0.0183(6) 0.0299(8) 0.0317(7) -0.0035(6) 0.0103(5) -0.0036(5)
N5 0.0219(6) 0.0286(7) 0.0305(7) -0.0038(6) 0.0107(5) -0.0009(5)
N6 0.0195(6) 0.0213(7) 0.0275(6) -0.0005(5) 0.0092(5) -0.0005(5)
N7 0.0223(6) 0.0229(7) 0.0237(6) 0.0001(5) 0.0075(5) 0.0009(5)
N8 0.0233(6) 0.0274(7) 0.0259(7) -0.0008(5) 0.0093(5) -0.0015(5)
N9 0.0305(7) 0.0267(7) 0.0271(7) -0.0017(6) 0.0080(6) -0.0014(6)
N10 0.0215(7) 0.0374(9) 0.0378(8) 0.0030(7) 0.0128(6) 0.0018(6)
N11 0.0182(6) 0.0340(8) 0.0333(7) 0.0004(6) 0.0073(5) -0.0043(6)
N12 0.0211(7) 0.0447(10) 0.0362(8) -0.0118(7) 0.0121(6) -0.0079(6)
N13 0.0271(7) 0.0458(9) 0.0314(8) -0.0096(7) 0.0124(6) -0.0145(7)
N14 0.0417(10) 0.0477(11) 0.0332(8) -0.0115(8) 0.0118(7) -0.0189(8)
C1 0.0176(6) 0.0192(7) 0.0236(7) -0.0004(6) 0.0084(5) -0.0008(5)
C2 0.0185(7) 0.0195(7) 0.0212(7) -0.0026(5) 0.0076(5) 0.0005(5)
C3 0.0169(6) 0.0198(7) 0.0216(7) 0.0013(5) 0.0052(5) 0.0014(5)
C4 0.0184(7) 0.0233(8) 0.0259(7) -0.0009(6) 0.0079(6) -0.0012(6)
C5 0.0166(6) 0.0223(8) 0.0237(7) 0.0021(6) 0.0074(5) -0.0007(5)
C6 0.0198(7) 0.0235(8) 0.0253(7) -0.0008(6) 0.0078(6) 0.0001(6)
C7 0.0198(7) 0.0295(8) 0.0275(8) 0.0041(7) 0.0042(6) -0.0008(6)

loop_
_atom_type_symbol
_atom_type_description
_atom_type_scat_dispersion_real
_atom_type_scat_dispersion_imag
_atom_type_scat_source
C C 0.0033 0.0016 'International Tables Vol C Tables 4.2.6.8 and 6.1.1.4'
H H 0.0000 0.0000 'International Tables Vol C Tables 4.2.6.8 and 6.1.1.4'
N N 0.0061 0.0033 'International Tables Vol C Tables 4.2.6.8 and 6.1.1.4'
O O 0.0106 0.0060 'International Tables Vol C Tables 4.2.6.8 and 6.1.1.4'

loop_
_geom_angle_atom_site_label_1
_geom_angle_atom_site_label_2
_geom_angle_atom_site_label_3
_geom_angle
N2 N1 C1 104.78(12)
N1 N2 C3 111.24(12)
N1 N2 C5 119.49(12)
C3 N2 C5 128.84(13)
C2 N3 H3A 119.0(14)
C2 N3 H3B 117.6(13)
H3A N3 H3B 122.6(19)
C4 N4 N5 107.89(13)
C6 N5 N4 106.97(13)
O2 N6 O1 124.22(13)
O2 N6 C1 119.40(13)
O1 N6 C1 116.37(13)
O4 N7 O3 123.95(14)
O4 N7 C3 119.91(13)
O3 N7 C3 116.14(13)
O6 N8 O5 123.72(15)
O6 N8 C4 118.57(13)
O5 N8 C4 117.71(13)
O8 N9 O7 124.74(15)
O8 N9 C6 118.65(14)
O7 N9 C6 116.61(14)
N11 N10 H10A 108.8(13)
N11 N10 H10B 107.3(16)
H10A N10 H10B 108(2)
C7 N11 N10 118.33(15)
C7 N11 H11 117.6(15)
N10 N11 H11 123.0(15)
C7 N12 H12A 120.3(14)
C7 N12 H12B 118.3(17)
H12A N12 H12B 121(2)
C7 N13 N14 117.49(15)
C7 N13 H13 120.6(14)
N14 N13 H13 121.4(14)
N13 N14 H14A 107.7(17)
N13 N14 H14B 108(2)
H14A N14 H14B 103(3)
N1 C1 C2 114.30(13)
N1 C1 N6 119.34(13)
C2 C1 N6 126.27(13)
N3 C2 C3 128.99(15)
N3 C2 C1 129.45(14)
C3 C2 C1 101.52(12)
N2 C3 C2 108.15(13)
N2 C3 N7 124.76(13)
C2 C3 N7 126.94(13)
N4 C4 C5 111.61(14)
N4 C4 N8 119.26(14)
C5 C4 N8 129.09(14)
C6 C5 C4 101.25(13)
C6 C5 N2 129.33(14)
C4 C5 N2 129.42(14)
N5 C6 C5 112.28(14)
N5 C6 N9 120.13(14)
C5 C6 N9 127.59(14)
N12 C7 N11 120.52(16)
N12 C7 N13 120.02(15)
N11 C7 N13 119.42(16)

loop_
_geom_bond_atom_site_label_1
_geom_bond_atom_site_label_2
_geom_bond_distance
O1 N6 1.2380(16)
O2 N6 1.2273(17)
O3 N7 1.2392(17)
O4 N7 1.2358(17)
O5 N8 1.2316(17)
O6 N8 1.2271(18)
O7 N9 1.2284(19)
O8 N9 1.2277(18)
N1 N2 1.3309(18)
N1 C1 1.3316(18)
N2 C3 1.3864(18)
N2 C5 1.4151(19)
N3 C2 1.3377(19)
N3 H3A 0.89(2)
N3 H3B 0.90(2)
N4 C4 1.3391(18)
N4 N5 1.3482(19)
N5 C6 1.339(2)
N6 C1 1.4270(19)
N7 C3 1.397(2)
N8 C4 1.428(2)
N9 C6 1.433(2)
N10 N11 1.406(2)
N10 H10A 0.91(2)
N10 H10B 0.91(3)
N11 C7 1.323(2)
N11 H11 0.86(2)
N12 C7 1.322(2)
N12 H12A 0.89(2)
N12 H12B 0.82(2)
N13 C7 1.337(2)
N13 N14 1.405(2)
N13 H13 0.91(2)
N14 H14A 0.94(3)
N14 H14B 0.90(3)
C1 C2 1.411(2)
C2 C3 1.395(2)
C4 C5 1.392(2)
C5 C6 1.390(2)

loop_
_geom_torsion_atom_site_label_1
_geom_torsion_atom_site_label_2
_geom_torsion_atom_site_label_3
_geom_torsion_atom_site_label_4
_geom_torsion
C1 N1 N2 C3 0.76(16)
C1 N1 N2 C5 173.92(13)
C4 N4 N5 C6 0.30(18)
N2 N1 C1 C2 -0.90(17)
N2 N1 C1 N6 175.90(13)
O2 N6 C1 N1 -0.4(2)
O1 N6 C1 N1 -179.55(13)
O2 N6 C1 C2 175.98(14)
O1 N6 C1 C2 -3.2(2)
N1 C1 C2 N3 178.62(15)
N6 C1 C2 N3 2.1(3)
N1 C1 C2 C3 0.67(17)
N6 C1 C2 C3 -175.88(14)
N1 N2 C3 C2 -0.38(17)
C5 N2 C3 C2 -172.73(14)
N1 N2 C3 N7 -176.16(14)
C5 N2 C3 N7 11.5(2)
N3 C2 C3 N2 -178.13(15)
C1 C2 C3 N2 -0.16(16)
N3 C2 C3 N7 -2.5(3)
C1 C2 C3 N7 175.51(14)
O4 N7 C3 N2 -1.9(2)
O3 N7 C3 N2 177.36(14)
O4 N7 C3 C2 -176.90(15)
O3 N7 C3 C2 2.4(2)
N5 N4 C4 C5 -0.09(19)
N5 N4 C4 N8 177.93(13)
O6 N8 C4 N4 10.1(2)
O5 N8 C4 N4 -169.49(14)
O6 N8 C4 C5 -172.26(16)
O5 N8 C4 C5 8.1(2)
N4 C4 C5 C6 -0.14(18)
N8 C4 C5 C6 -177.92(16)
N4 C4 C5 N2 -179.88(15)
N8 C4 C5 N2 2.3(3)
N1 N2 C5 C6 -79.6(2)
C3 N2 C5 C6 92.2(2)
N1 N2 C5 C4 100.11(19)
C3 N2 C5 C4 -88.1(2)
N4 N5 C6 C5 -0.40(18)
N4 N5 C6 N9 -179.88(14)
C4 C5 C6 N5 0.33(18)
N2 C5 C6 N5 -179.92(15)
C4 C5 C6 N9 179.76(15)
N2 C5 C6 N9 -0.5(3)
O8 N9 C6 N5 4.6(2)
O7 N9 C6 N5 -175.56(15)
O8 N9 C6 C5 -174.79(16)
O7 N9 C6 C5 5.1(2)
N10 N11 C7 N12 -8.8(2)
N10 N11 C7 N13 173.55(16)
N14 N13 C7 N12 173.49(17)
N14 N13 C7 N11 -8.8(3)
